data_7131765
loop_
_publ_author_name
'Ito, Yuki'
'Adachi, Akiya'
'Aikawa, Kohsuke'
'Nozaki, Kyoko'
'Okazoe, Takashi'

_publ_section_title
;
 N-Fluorobenzenesulfonimide (NFSI) analogs with deprotectable
 substituents: Synthesis of b-fluoroamines via catalytic aminofluorination
 of styrenes
;
_journal_name_full 'Chemical Communications'
_journal_paper_doi 10.1039/D3CC02292G
_journal_year 2023
_chemical_formula_moiety 'C15 H14 F2 N2 O6 S2'
_chemical_formula_sum 'C15 H14 F2 N2 O6 S2'
_chemical_formula_weight 420.40
_space_group_crystal_system monoclinic
_space_group_IT_number 14
_space_group_name_Hall '-P 2ybc'
_space_group_name_H-M_alt 'P 1 21/c 1'
_atom_sites_solution_hydrogens mixed
_atom_sites_solution_primary dual
_audit_block_doi 10.5517/ccdc.csd.cc2f02q8
_audit_creation_date 2021-03-18
_audit_creation_method
;
Olex2 1.3
(compiled 2020.11.12 svn.r5f609507 for OlexSys, GUI svn.r6272)
;
_audit_update_record
;
2023-05-02 deposited with the CCDC.	2023-06-22 downloaded from the CCDC.
;
_cell_angle_alpha 90
_cell_angle_beta 117.306(5)
_cell_angle_gamma 90
_cell_formula_units_Z 4
_cell_length_a 14.6054(6)
_cell_length_b 8.9495(3)
_cell_length_c 14.5067(6)
_cell_measurement_reflns_used 16291
_cell_measurement_temperature 169.99(10)
_cell_measurement_theta_max 30.3490
_cell_measurement_theta_min 2.7480
_cell_volume 1684.89(14)
_computing_cell_refinement 'CrysAlisPro 1.171.41.99a (Rigaku OD, 2021)'
_computing_data_collection 'CrysAlisPro 1.171.41.99a (Rigaku OD, 2021)'
_computing_data_reduction 'CrysAlisPro 1.171.41.99a (Rigaku OD, 2021)'
_computing_molecular_graphics 'Olex2 1.3 (Dolomanov et al., 2009)'
_computing_publication_material 'Olex2 1.3 (Dolomanov et al., 2009)'
_computing_structure_refinement 'SHELXL 2018/3 (Sheldrick, 2015)'
_computing_structure_solution 'SHELXT 2018/2 (Sheldrick, 2018)'
_diffrn_ambient_temperature 170.15
_diffrn_detector_area_resol_mean 10.0000
_diffrn_measured_fraction_theta_full 1.000
_diffrn_measured_fraction_theta_max 1.000
_diffrn_measurement_details
;
List of Runs (angles in degrees, time in seconds):

  # Type    Start    End  Width  t~exp~   \w     \q     \k     \f   Frames
#--------------------------------------------------------------------------
  1  \w    -15.00  28.00   0.50    3.61    --   20.00  54.00 -90.00   86
  2  \w     34.00  80.00   0.50    3.61    --   20.00  54.00 -90.00   92
  3  \w    -74.00  28.00   0.50    3.61    --   20.00  54.00  30.00  204
  4  \w     32.00  99.00   0.50    3.61    --   20.00  54.00  30.00  134
  5  \w     11.00  43.00   0.50    3.61    --   20.00  54.00 150.00   64
  6  \w     65.00  90.00   0.50    3.61    --   20.00  54.00 150.00   50
  7  \w    -74.00 108.00   0.50    3.61    --   20.00  54.00-150.00  364
  8  \w    -73.00 -48.00   0.50    3.61    --   20.00  54.00  90.00   50
  9  \w     75.00 100.00   0.50    3.61    --   20.00  54.00  90.00   50
 10  \w    -73.00  46.00   0.50    3.61    --   20.00  54.00 -60.00  238
 11  \w     53.00  78.00   0.50    3.61    --   20.00  54.00 -60.00   50
 12  \w    -67.00  69.00   0.50    3.61    --   20.00  54.00 120.00  272
 13  \w    -70.00 -43.00   0.50    3.61    --   20.00  54.00   0.00   54
 14  \w     79.00 104.00   0.50    3.61    --   20.00  54.00   0.00   50
 15  \w    -67.00 -40.00   0.50    3.61    --   20.00  54.00 -30.00   54
 16  \w    -12.00  13.00   0.50    3.61    --   20.00  54.00 -30.00   50
 17  \w     69.00  94.00   0.50    3.61    --   20.00  54.00 -30.00   50
 18  \w    -69.00  34.00   0.50    3.61    --   20.00  54.00-180.00  206
 19  \w     84.00 109.00   0.50    3.61    --   20.00  54.00-180.00   50
 20  \w    -69.00 -44.00   0.50    3.61    --   20.00  54.00-120.00   50
 21  \w     46.00  71.00   0.50    3.61    --   20.00  54.00-120.00   50
 22  \w    -20.00   5.00   0.50    3.61    --   20.00  54.00  60.00   50
 23  \w     16.00  41.00   0.50    3.61    --   20.00  54.00  60.00   50
 24  \w    -72.00 -47.00   0.50    3.61    --   20.00  54.00 -90.00   50
;
_diffrn_measurement_device 'two-circle diffractometer'
_diffrn_measurement_device_type 'XtaLAB Mini II'
_diffrn_measurement_method '\w scans'
_diffrn_radiation_type MoK\a
_diffrn_radiation_wavelength 0.71073
_diffrn_reflns_av_R_equivalents 0.0280
_diffrn_reflns_av_unetI/netI 0.0174
_diffrn_reflns_Laue_measured_fraction_full 1.000
_diffrn_reflns_Laue_measured_fraction_max 1.000
_diffrn_reflns_limit_h_max 18
_diffrn_reflns_limit_h_min -18
_diffrn_reflns_limit_k_max 11
_diffrn_reflns_limit_k_min -11
_diffrn_reflns_limit_l_max 18
_diffrn_reflns_limit_l_min -18
_diffrn_reflns_number 28297
_diffrn_reflns_point_group_measured_fraction_full 1.000
_diffrn_reflns_point_group_measured_fraction_max 1.000
_diffrn_reflns_theta_full 25.242
_diffrn_reflns_theta_max 26.371
_diffrn_reflns_theta_min 2.765
_exptl_absorpt_coefficient_mu 0.376
_exptl_absorpt_correction_T_max 1.00000
_exptl_absorpt_correction_T_min 0.97793
_exptl_absorpt_correction_type multi-scan
_exptl_absorpt_process_details
;
CrysAlisPro 1.171.41.99a (Rigaku Oxford Diffraction, 2021)
Empirical absorption correction using spherical harmonics,
implemented in SCALE3 ABSPACK scaling algorithm.
;
_exptl_crystal_colour colourless
_exptl_crystal_colour_primary colourless
_exptl_crystal_density_diffrn 1.657
_exptl_crystal_description block
_exptl_crystal_F_000 864
_exptl_crystal_size_max 0.446
_exptl_crystal_size_mid 0.318
_exptl_crystal_size_min 0.237
_refine_diff_density_max 0.267
_refine_diff_density_min -0.374
_refine_diff_density_rms 0.050
_refine_ls_extinction_method none
_refine_ls_goodness_of_fit_ref 1.061
_refine_ls_hydrogen_treatment mixed
_refine_ls_matrix_type full
_refine_ls_number_parameters 253
_refine_ls_number_reflns 3440
_refine_ls_number_restraints 0
_refine_ls_restrained_S_all 1.061
_refine_ls_R_factor_all 0.0336
_refine_ls_R_factor_gt 0.0291
_refine_ls_shift/su_max 0.000
_refine_ls_shift/su_mean 0.000
_refine_ls_structure_factor_coef Fsqd
_refine_ls_weighting_details 'w=1/[\s^2^(Fo^2^)+(0.0408P)^2^+0.7290P] where P=(Fo^2^+2Fc^2^)/3'
_refine_ls_weighting_scheme calc
_refine_ls_wR_factor_gt 0.0765
_refine_ls_wR_factor_ref 0.0787
_reflns_Friedel_coverage 0.000
_reflns_number_gt 3042
_reflns_number_total 3440
_reflns_threshold_expression 'I > 2\s(I)'
_cod_data_source_file d3cc02292g2.cif
_cod_data_source_block 20-01-122-2_auto
_cod_original_cell_volume 1684.89(13)
_cod_database_code 7131765
_shelx_shelxl_version_number 2018/3
_shelx_space_group_comment
;
The symmetry employed for this shelxl refinement is uniquely defined
by the following loop, which should always be used as a source of
symmetry information in preference to the above space-group names.
They are only intended as comments.
;
_shelx_estimated_absorpt_t_max 0.916
_shelx_estimated_absorpt_t_min 0.850
_olex2_refinement_description
;
1. Fixed Uiso
 At 1.2 times of:
  All C(H) groups
 At 1.5 times of:
  All C(H,H,H) groups
2.a Ternary CH refined with riding coordinates:
 C00F(H00F)
2.b Aromatic/amide H refined with riding coordinates:
 C00E(H00E), C00I(H00I), C00J(H00J), C00K(H00K), C00M(H00M), C00O(H00O),
 C00Q(H00Q), C00R(H00R)
2.c Idealised Me refined as rotating group:
 C00P(H00C,H00D,H00G)
;
_olex2_submission_special_instructions 'No special instructions were received'
_oxdiff_exptl_absorpt_empirical_details
;
Empirical correction (ABSPACK) includes:
- Absorption correction using spherical harmonics
- Frame scaling
;

loop_
_space_group_symop_operation_xyz
'x, y, z'
'-x, y+1/2, -z+1/2'
'-x, -y, -z'
'x, -y-1/2, z-1/2'

loop_
_atom_site_label
_atom_site_type_symbol
_atom_site_fract_x
_atom_site_fract_y
_atom_site_fract_z
_atom_site_U_iso_or_equiv
_atom_site_adp_type
_atom_site_occupancy
_atom_site_site_symmetry_order
_atom_site_calc_flag
_atom_site_refinement_flags_posn
_atom_site_refinement_flags_adp
_atom_site_refinement_flags_occupancy
_atom_site_disorder_assembly
_atom_site_disorder_group
S001 S 0.28647(3) 0.35283(4) 0.47855(3) 0.02090(10) Uani 1 1 d . . . . .
S002 S 0.25356(3) 0.60141(4) 0.33986(3) 0.02440(11) Uani 1 1 d . . . . .
F003 F 0.61109(8) 0.98325(12) 0.69057(9) 0.0397(3) Uani 1 1 d . . . . .
O004 O 0.30368(9) 0.33323(12) 0.58270(8) 0.0286(3) Uani 1 1 d . . . . .
O005 O 0.36787(8) 0.32106(12) 0.45300(9) 0.0294(3) Uani 1 1 d . . . . .
F006 F 0.13859(9) 0.76038(15) 0.57558(9) 0.0508(3) Uani 1 1 d . . . . .
O007 O 0.21702(9) 0.48423(13) 0.26536(8) 0.0308(3) Uani 1 1 d . . . . .
O008 O 0.19900(10) 0.73872(13) 0.32135(9) 0.0335(3) Uani 1 1 d . . . . .
O009 O 0.08323(10) 0.18161(14) 0.57123(9) 0.0371(3) Uani 1 1 d . . . . .
O00A O 0.09103(10) 0.40032(13) 0.51194(10) 0.0353(3) Uani 1 1 d . . . . .
N00B N 0.25262(9) 0.53196(14) 0.44770(9) 0.0207(3) Uani 1 1 d . . . . .
N00C N 0.09293(10) 0.26366(15) 0.50935(10) 0.0253(3) Uani 1 1 d . . . . .
C00D C 0.10336(11) 0.19488(17) 0.42301(11) 0.0209(3) Uani 1 1 d . . . . .
C00E C 0.18513(12) 0.16862(17) 0.31412(12) 0.0248(3) Uani 1 1 d . . . . .
H00E H 0.237884 0.194632 0.296008 0.030 Uiso 1 1 calc R U . . .
C00F C 0.25009(12) 0.63549(17) 0.52847(12) 0.0225(3) Uani 1 1 d . . . . .
H00F H 0.255204 0.570095 0.586536 0.027 Uiso 1 1 calc R U . . .
C00G C 0.18128(11) 0.23744(16) 0.39787(11) 0.0201(3) Uani 1 1 d . . . . .
C00H C 0.34445(12) 0.73598(17) 0.57424(12) 0.0235(3) Uani 1 1 d . . . . .
C00I C 0.43789(12) 0.67407(18) 0.64458(12) 0.0249(3) Uani 1 1 d . . . . .
H00I H 0.439728 0.572928 0.665242 0.030 Uiso 1 1 calc R U . . .
C00J C 0.03137(12) 0.08812(18) 0.36701(12) 0.0263(3) Uani 1 1 d . . . . .
H00J H -0.020655 0.060168 0.385694 0.032 Uiso 1 1 calc R U . . .
C00K C 0.03611(13) 0.02240(18) 0.28322(13) 0.0293(4) Uani 1 1 d . . . . .
H00K H -0.013514 -0.050725 0.243482 0.035 Uiso 1 1 calc R U . . .
C00L C 0.52296(13) 0.90190(19) 0.65369(13) 0.0291(4) Uani 1 1 d . . . . .
C00M C 0.52826(12) 0.75602(19) 0.68523(12) 0.0274(3) Uani 1 1 d . . . . .
H00M H 0.591794 0.712919 0.733303 0.033 Uiso 1 1 calc R U . . .
C00N C 0.14689(13) 0.7149(2) 0.48808(14) 0.0290(4) Uani 1 1 d . . . . .
C00O C 0.11233(13) 0.06198(18) 0.25665(12) 0.0287(4) Uani 1 1 d . . . . .
H00O H 0.114903 0.016028 0.198850 0.034 Uiso 1 1 calc R U . . .
C00P C 0.38263(14) 0.6394(2) 0.37105(15) 0.0350(4) Uani 1 1 d . . . . .
H00C H 0.423404 0.547672 0.395350 0.052 Uiso 1 1 calc R U . . .
H00D H 0.410042 0.715195 0.425866 0.052 Uiso 1 1 calc R U . . .
H00G H 0.386395 0.676562 0.309330 0.052 Uiso 1 1 calc R U . . .
C00Q C 0.43269(14) 0.9684(2) 0.58627(16) 0.0387(4) Uani 1 1 d . . . . .
H00Q H 0.431545 1.070044 0.566807 0.046 Uiso 1 1 calc R U . . .
C00R C 0.34259(14) 0.88464(19) 0.54671(15) 0.0356(4) Uani 1 1 d . . . . .
H00R H 0.279101 0.929689 0.500343 0.043 Uiso 1 1 calc R U . . .
H00A H 0.0874(12) 0.6483(17) 0.4427(12) 0.011(4) Uiso 1 1 d . . . . .
H00B H 0.1393(14) 0.800(2) 0.4479(15) 0.031(5) Uiso 1 1 d . . . . .

loop_
_atom_site_aniso_label
_atom_site_aniso_U_11
_atom_site_aniso_U_22
_atom_site_aniso_U_33
_atom_site_aniso_U_23
_atom_site_aniso_U_13
_atom_site_aniso_U_12
S001 0.01740(18) 0.01855(19) 0.02310(19) 0.00216(14) 0.00614(14) 0.00158(14)
S002 0.0267(2) 0.0218(2) 0.0231(2) 0.00284(14) 0.00998(16) -0.00033(15)
F003 0.0312(5) 0.0360(6) 0.0533(7) -0.0129(5) 0.0204(5) -0.0129(4)
O004 0.0309(6) 0.0254(6) 0.0213(6) 0.0044(4) 0.0051(5) 0.0010(5)
O005 0.0199(5) 0.0255(6) 0.0425(7) 0.0005(5) 0.0142(5) 0.0032(4)
F006 0.0395(6) 0.0693(8) 0.0447(7) -0.0182(6) 0.0203(5) 0.0127(6)
O007 0.0376(7) 0.0292(6) 0.0236(6) -0.0020(5) 0.0123(5) -0.0035(5)
O008 0.0404(7) 0.0243(6) 0.0314(6) 0.0080(5) 0.0128(5) 0.0065(5)
O009 0.0470(8) 0.0392(7) 0.0300(6) 0.0056(5) 0.0219(6) -0.0058(6)
O00A 0.0482(8) 0.0241(6) 0.0442(7) -0.0032(5) 0.0304(6) -0.0006(5)
N00B 0.0225(6) 0.0173(6) 0.0212(6) 0.0002(5) 0.0091(5) -0.0001(5)
N00C 0.0243(7) 0.0264(7) 0.0257(7) 0.0009(5) 0.0120(6) -0.0019(5)
C00D 0.0207(7) 0.0188(7) 0.0213(7) 0.0039(6) 0.0081(6) 0.0032(6)
C00E 0.0271(8) 0.0221(8) 0.0277(8) 0.0023(6) 0.0147(7) 0.0028(6)
C00F 0.0236(8) 0.0204(7) 0.0230(7) -0.0016(6) 0.0103(6) 0.0006(6)
C00G 0.0200(7) 0.0161(7) 0.0219(7) 0.0023(6) 0.0078(6) 0.0010(6)
C00H 0.0241(8) 0.0223(8) 0.0234(8) -0.0031(6) 0.0103(6) -0.0004(6)
C00I 0.0281(8) 0.0245(8) 0.0213(7) 0.0000(6) 0.0105(6) -0.0004(6)
C00J 0.0221(8) 0.0241(8) 0.0302(8) 0.0035(6) 0.0098(6) -0.0008(6)
C00K 0.0284(8) 0.0219(8) 0.0290(8) -0.0019(6) 0.0059(7) -0.0024(7)
C00L 0.0269(8) 0.0296(9) 0.0330(9) -0.0120(7) 0.0157(7) -0.0089(7)
C00M 0.0243(8) 0.0327(9) 0.0227(8) -0.0036(6) 0.0087(6) -0.0001(7)
C00N 0.0252(8) 0.0288(9) 0.0325(9) -0.0036(7) 0.0127(7) 0.0030(7)
C00O 0.0373(9) 0.0222(8) 0.0249(8) -0.0019(6) 0.0128(7) 0.0017(7)
C00P 0.0343(9) 0.0340(10) 0.0429(10) 0.0008(8) 0.0231(8) -0.0072(7)
C00Q 0.0379(10) 0.0194(8) 0.0546(12) -0.0020(8) 0.0177(9) -0.0025(7)
C00R 0.0288(9) 0.0225(9) 0.0455(11) 0.0006(7) 0.0084(8) 0.0026(7)

loop_
_atom_type_symbol
_atom_type_description
_atom_type_scat_dispersion_real
_atom_type_scat_dispersion_imag
_atom_type_scat_source
C C 0.0033 0.0016 'International Tables Vol C Tables 4.2.6.8 and 6.1.1.4'
H H 0.0000 0.0000 'International Tables Vol C Tables 4.2.6.8 and 6.1.1.4'
F F 0.0171 0.0103 'International Tables Vol C Tables 4.2.6.8 and 6.1.1.4'
N N 0.0061 0.0033 'International Tables Vol C Tables 4.2.6.8 and 6.1.1.4'
O O 0.0106 0.0060 'International Tables Vol C Tables 4.2.6.8 and 6.1.1.4'
S S 0.1246 0.1234 'International Tables Vol C Tables 4.2.6.8 and 6.1.1.4'

loop_
_geom_angle_atom_site_label_1
_geom_angle_atom_site_label_2
_geom_angle_atom_site_label_3
_geom_angle
_geom_angle_site_symmetry_1
_geom_angle_site_symmetry_3
_geom_angle_publ_flag
O004 S001 O005 119.24(7) . . ?
O004 S001 N00B 106.73(7) . . ?
O004 S001 C00G 107.83(7) . . ?
O005 S001 N00B 107.46(7) . . ?
O005 S001 C00G 106.57(7) . . ?
N00B S001 C00G 108.69(7) . . ?
O007 S002 N00B 105.83(7) . . ?
O007 S002 C00P 108.81(8) . . ?
O008 S002 O007 120.76(7) . . ?
O008 S002 N00B 104.54(7) . . ?
O008 S002 C00P 108.86(8) . . ?
N00B S002 C00P 107.22(8) . . ?
S001 N00B S002 118.19(7) . . ?
C00F N00B S001 119.31(10) . . ?
C00F N00B S002 120.47(10) . . ?
O009 N00C O00A 124.62(14) . . ?
O009 N00C C00D 118.03(13) . . ?
O00A N00C C00D 117.30(13) . . ?
C00G C00D N00C 121.67(13) . . ?
C00J C00D N00C 116.45(13) . . ?
C00J C00D C00G 121.87(14) . . ?
C00G C00E H00E 119.9 . . ?
C00G C00E C00O 120.30(15) . . ?
C00O C00E H00E 119.9 . . ?
N00B C00F H00F 106.0 . . ?
N00B C00F C00H 111.26(12) . . ?
N00B C00F C00N 111.19(12) . . ?
C00H C00F H00F 106.0 . . ?
C00H C00F C00N 115.59(13) . . ?
C00N C00F H00F 106.0 . . ?
C00D C00G S001 123.29(12) . . ?
C00E C00G S001 117.76(12) . . ?
C00E C00G C00D 118.22(14) . . ?
C00I C00H C00F 118.22(14) . . ?
C00R C00H C00F 123.25(14) . . ?
C00R C00H C00I 118.49(15) . . ?
C00H C00I H00I 119.2 . . ?
C00M C00I C00H 121.66(15) . . ?
C00M C00I H00I 119.2 . . ?
C00D C00J H00J 120.6 . . ?
C00D C00J C00K 118.83(15) . . ?
C00K C00J H00J 120.6 . . ?
C00J C00K H00K 119.7 . . ?
C00J C00K C00O 120.59(15) . . ?
C00O C00K H00K 119.7 . . ?
F003 C00L C00M 118.70(15) . . ?
F003 C00L C00Q 118.54(16) . . ?
C00Q C00L C00M 122.76(16) . . ?
C00I C00M H00M 121.1 . . ?
C00L C00M C00I 117.70(15) . . ?
C00L C00M H00M 121.1 . . ?
F006 C00N C00F 105.75(13) . . ?
F006 C00N H00A 111.1(9) . . ?
F006 C00N H00B 107.3(12) . . ?
C00F C00N H00A 112.3(9) . . ?
C00F C00N H00B 115.7(12) . . ?
H00A C00N H00B 104.7(14) . . ?
C00E C00O H00O 119.9 . . ?
C00K C00O C00E 120.18(15) . . ?
C00K C00O H00O 119.9 . . ?
S002 C00P H00C 109.5 . . ?
S002 C00P H00D 109.5 . . ?
S002 C00P H00G 109.5 . . ?
H00C C00P H00D 109.5 . . ?
H00C C00P H00G 109.5 . . ?
H00D C00P H00G 109.5 . . ?
C00L C00Q H00Q 120.6 . . ?
C00L C00Q C00R 118.72(16) . . ?
C00R C00Q H00Q 120.6 . . ?
C00H C00R C00Q 120.63(16) . . ?
C00H C00R H00R 119.7 . . ?
C00Q C00R H00R 119.7 . . ?

loop_
_geom_bond_atom_site_label_1
_geom_bond_atom_site_label_2
_geom_bond_distance
_geom_bond_site_symmetry_2
_geom_bond_publ_flag
S001 O004 1.4243(12) . ?
S001 O005 1.4269(12) . ?
S001 N00B 1.6767(13) . ?
S001 C00G 1.7739(15) . ?
S002 O007 1.4224(12) . ?
S002 O008 1.4215(12) . ?
S002 N00B 1.6892(13) . ?
S002 C00P 1.7583(18) . ?
F003 C00L 1.3569(18) . ?
F006 C00N 1.390(2) . ?
O009 N00C 1.2172(17) . ?
O00A N00C 1.2243(18) . ?
N00B C00F 1.5075(18) . ?
N00C C00D 1.4650(19) . ?
C00D C00G 1.398(2) . ?
C00D C00J 1.376(2) . ?
C00E H00E 0.9500 . ?
C00E C00G 1.386(2) . ?
C00E C00O 1.387(2) . ?
C00F H00F 1.0000 . ?
C00F C00H 1.520(2) . ?
C00F C00N 1.520(2) . ?
C00H C00I 1.390(2) . ?
C00H C00R 1.386(2) . ?
C00I H00I 0.9500 . ?
C00I C00M 1.383(2) . ?
C00J H00J 0.9500 . ?
C00J C00K 1.380(2) . ?
C00K H00K 0.9500 . ?
C00K C00O 1.381(2) . ?
C00L C00M 1.374(2) . ?
C00L C00Q 1.366(3) . ?
C00M H00M 0.9500 . ?
C00N H00A 1.009(16) . ?
C00N H00B 0.93(2) . ?
C00O H00O 0.9500 . ?
C00P H00C 0.9800 . ?
C00P H00D 0.9800 . ?
C00P H00G 0.9800 . ?
C00Q H00Q 0.9500 . ?
C00Q C00R 1.389(3) . ?
C00R H00R 0.9500 . ?

loop_
_geom_torsion_atom_site_label_1
_geom_torsion_atom_site_label_2
_geom_torsion_atom_site_label_3
_geom_torsion_atom_site_label_4
_geom_torsion
_geom_torsion_site_symmetry_1
_geom_torsion_site_symmetry_2
_geom_torsion_site_symmetry_3
_geom_torsion_site_symmetry_4
_geom_torsion_publ_flag
S001 N00B C00F C00H 102.39(13) . . . . ?
S001 N00B C00F C00N -127.22(12) . . . . ?
S002 N00B C00F C00H -61.11(15) . . . . ?
S002 N00B C00F C00N 69.27(15) . . . . ?
F003 C00L C00M C00I -178.37(14) . . . . ?
F003 C00L C00Q C00R 178.73(16) . . . . ?
O004 S001 N00B S002 166.10(8) . . . . ?
O004 S001 N00B C00F 2.21(12) . . . . ?
O004 S001 C00G C00D 26.89(14) . . . . ?
O004 S001 C00G C00E -143.16(12) . . . . ?
O005 S001 N00B S002 37.11(10) . . . . ?
O005 S001 N00B C00F -126.78(11) . . . . ?
O005 S001 C00G C00D 156.01(12) . . . . ?
O005 S001 C00G C00E -14.04(14) . . . . ?
O007 S002 N00B S001 37.92(10) . . . . ?
O007 S002 N00B C00F -158.40(11) . . . . ?
O008 S002 N00B S001 166.43(8) . . . . ?
O008 S002 N00B C00F -29.89(12) . . . . ?
O009 N00C C00D C00G -131.12(15) . . . . ?
O009 N00C C00D C00J 49.95(19) . . . . ?
O00A N00C C00D C00G 51.3(2) . . . . ?
O00A N00C C00D C00J -127.59(16) . . . . ?
N00B S001 C00G C00D -88.45(13) . . . . ?
N00B S001 C00G C00E 101.50(12) . . . . ?
N00B C00F C00H C00I -75.05(17) . . . . ?
N00B C00F C00H C00R 102.72(18) . . . . ?
N00B C00F C00N F006 158.51(13) . . . . ?
N00C C00D C00G S001 10.9(2) . . . . ?
N00C C00D C00G C00E -179.08(13) . . . . ?
N00C C00D C00J C00K 178.41(14) . . . . ?
C00D C00J C00K C00O 0.6(2) . . . . ?
C00F C00H C00I C00M 176.38(14) . . . . ?
C00F C00H C00R C00Q -175.90(17) . . . . ?
C00G S001 N00B S002 -77.86(9) . . . . ?
C00G S001 N00B C00F 118.26(11) . . . . ?
C00G C00D C00J C00K -0.5(2) . . . . ?
C00G C00E C00O C00K -0.7(2) . . . . ?
C00H C00F C00N F006 -73.41(17) . . . . ?
C00H C00I C00M C00L 0.0(2) . . . . ?
C00I C00H C00R C00Q 1.9(3) . . . . ?
C00J C00D C00G S001 -170.21(12) . . . . ?
C00J C00D C00G C00E -0.2(2) . . . . ?
C00J C00K C00O C00E 0.0(2) . . . . ?
C00L C00Q C00R C00H -0.7(3) . . . . ?
C00M C00L C00Q C00R -0.9(3) . . . . ?
C00N C00F C00H C00I 156.90(14) . . . . ?
C00N C00F C00H C00R -25.3(2) . . . . ?
C00O C00E C00G S001 171.38(12) . . . . ?
C00O C00E C00G C00D 0.8(2) . . . . ?
C00P S002 N00B S001 -78.10(10) . . . . ?
C00P S002 N00B C00F 85.59(12) . . . . ?
C00Q C00L C00M C00I 1.3(3) . . . . ?
C00R C00H C00I C00M -1.5(2) . . . . ?
